data_7701875
loop_
_publ_author_name
'Alvarez-Miguel, Lucia'
'\'Alvarez-Miguel, Ines'
'Mart\'in \'Alvarez, Jose Miguel'
'Alvarez, Celedonio M.'
'Rogez, Guillaume'
'Garc\'ia-Rodr\'iguez, Ra\'ul'
'Miguel, Daniel'

_publ_section_title
;
 Copper complexes for the promotion of iminopyridine ligands derived from
 \b-alanine and self-aldol additions: Relaxivity and cytotoxic properties
;
_journal_name_full 'Dalton Transactions'
_journal_paper_doi 10.1039/C9DT03822A
_journal_year 2019
_chemical_formula_moiety 'C14 H16 Cl2 Cu2 N2 O4'
_chemical_formula_sum 'C14 H16 Cl2 Cu2 N2 O4'
_chemical_formula_weight 474.27
_space_group_crystal_system monoclinic
_space_group_IT_number 14
_space_group_name_Hall '-P 2yn'
_space_group_name_H-M_alt 'P 1 21/n 1'
_atom_sites_solution_hydrogens geom
_atom_sites_solution_primary direct
_audit_creation_date 2016-07-08
_audit_creation_method
;
Olex2 1.2
(compiled 2016.02.19 svn.r3266 for OlexSys, GUI svn.r5155)
;
_audit_update_record
;
2019-09-24 deposited with the CCDC.	2019-11-11 downloaded from the CCDC.
;
_cell_angle_alpha 90
_cell_angle_beta 95.417(4)
_cell_angle_gamma 90
_cell_formula_units_Z 2
_cell_length_a 10.6181(5)
_cell_length_b 4.0692(2)
_cell_length_c 19.2298(9)
_cell_measurement_reflns_used 1344
_cell_measurement_temperature 298(2)
_cell_measurement_theta_max 26.5720
_cell_measurement_theta_min 3.5570
_cell_volume 827.15(7)
_computing_cell_refinement
;
CrysAlisPro, Agilent Technologies,
Version 1.171.37.35 (release 13-08-2014 CrysAlis171 .NET)
(compiled Aug 13 2014,18:06:01)
;
_computing_data_collection
;
CrysAlisPro, Agilent Technologies,
Version 1.171.37.35 (release 13-08-2014 CrysAlis171 .NET)
(compiled Aug 13 2014,18:06:01)
;
_computing_data_reduction
;
CrysAlisPro, Agilent Technologies,
Version 1.171.37.35 (release 13-08-2014 CrysAlis171 .NET)
(compiled Aug 13 2014,18:06:01)
;
_computing_molecular_graphics 'Olex2 (Dolomanov et al., 2009)'
_computing_publication_material 'Olex2 (Dolomanov et al., 2009)'
_computing_structure_refinement 'ShelXL (Sheldrick, 2015)'
_computing_structure_solution 'ShelXT (Sheldrick, 2015)'
_diffrn_ambient_temperature 298.15
_diffrn_detector 'CCD plate'
_diffrn_detector_area_resol_mean 10.4757
_diffrn_detector_type Atlas
_diffrn_measured_fraction_theta_full 1.000
_diffrn_measured_fraction_theta_max 0.883
_diffrn_measurement_details
;
#__ type_ start__ end____ width___ exp.time_
  1 omega  -62.00  -26.00   1.0000   23.5900
omega____ theta____ kappa____ phi______ frames
    -      -19.7470   77.0000   30.0000 36

#__ type_ start__ end____ width___ exp.time_
  2 omega   -2.00  122.00   1.0000   23.5900
omega____ theta____ kappa____ phi______ frames
    -       21.5439   77.0000  -90.0000 124

#__ type_ start__ end____ width___ exp.time_
  3 omega  -21.00   40.00   1.0000   23.5900
omega____ theta____ kappa____ phi______ frames
    -       21.5439   77.0000 -180.0000 61
;
_diffrn_measurement_device 'four-circle diffractometer'
_diffrn_measurement_device_type 'SuperNova, Dual, Cu at zero, Atlas'
_diffrn_measurement_method '\w scans'
_diffrn_orient_matrix_UB_11 -0.0159378000
_diffrn_orient_matrix_UB_12 -0.1560832000
_diffrn_orient_matrix_UB_13 0.0129803000
_diffrn_orient_matrix_UB_21 -0.0647195000
_diffrn_orient_matrix_UB_22 0.0298960000
_diffrn_orient_matrix_UB_23 -0.0107664000
_diffrn_orient_matrix_UB_31 0.0077291000
_diffrn_orient_matrix_UB_32 -0.0711847000
_diffrn_orient_matrix_UB_33 -0.0330327000
_diffrn_radiation_monochromator mirror
_diffrn_radiation_probe x-ray
_diffrn_radiation_type MoK\a
_diffrn_radiation_wavelength 0.71073
_diffrn_reflns_av_R_equivalents 0.0328
_diffrn_reflns_av_unetI/netI 0.0547
_diffrn_reflns_Laue_measured_fraction_full 1.000
_diffrn_reflns_Laue_measured_fraction_max 0.883
_diffrn_reflns_limit_h_max 9
_diffrn_reflns_limit_h_min -14
_diffrn_reflns_limit_k_max 4
_diffrn_reflns_limit_k_min -5
_diffrn_reflns_limit_l_max 24
_diffrn_reflns_limit_l_min -21
_diffrn_reflns_number 3121
_diffrn_reflns_point_group_measured_fraction_full 1.000
_diffrn_reflns_point_group_measured_fraction_max 0.883
_diffrn_reflns_theta_full 25.242
_diffrn_reflns_theta_max 28.398
_diffrn_reflns_theta_min 2.111
_diffrn_source 'SuperNova (Mo) X-ray Source'
_exptl_absorpt_coefficient_mu 2.915
_exptl_absorpt_correction_T_max 0.860
_exptl_absorpt_correction_T_min 0.666
_exptl_absorpt_correction_type analytical
_exptl_absorpt_process_details
;
CrysAlisPro, Agilent Technologies,
Version 1.171.37.35 (release 13-08-2014 CrysAlis171 .NET)
(compiled Aug 13 2014,18:06:01)
Analytical numeric absorption correction using a multifaceted crystal
			model based on expressions derived by R.C. Clark & J.S. Reid.
(Clark, R. C. & Reid, J. S. (1995). Acta Cryst. A51, 887-897)
Empirical absorption correction using spherical harmonics,
 implemented in SCALE3 ABSPACK scaling algorithm.
;
_exptl_crystal_colour 'light blue'
_exptl_crystal_colour_modifier light
_exptl_crystal_colour_primary blue
_exptl_crystal_density_diffrn 1.904
_exptl_crystal_description needle
_exptl_crystal_F_000 476
_exptl_crystal_size_max 0.3014
_exptl_crystal_size_mid 0.0974
_exptl_crystal_size_min 0.058
_refine_diff_density_max 0.540
_refine_diff_density_min -0.347
_refine_diff_density_rms 0.097
_refine_ls_extinction_method none
_refine_ls_goodness_of_fit_ref 1.086
_refine_ls_hydrogen_treatment constr
_refine_ls_matrix_type full
_refine_ls_number_parameters 110
_refine_ls_number_reflns 1840
_refine_ls_number_restraints 0
_refine_ls_restrained_S_all 1.086
_refine_ls_R_factor_all 0.0617
_refine_ls_R_factor_gt 0.0440
_refine_ls_shift/su_max 0.000
_refine_ls_shift/su_mean 0.000
_refine_ls_structure_factor_coef Fsqd
_refine_ls_weighting_details 'w=1/[\s^2^(Fo^2^)+(0.0361P)^2^+0.8501P] where P=(Fo^2^+2Fc^2^)/3'
_refine_ls_weighting_scheme calc
_refine_ls_wR_factor_gt 0.0985
_refine_ls_wR_factor_ref 0.1089
_reflns_Friedel_coverage 0.000
_reflns_number_gt 1417
_reflns_number_total 1840
_reflns_threshold_expression 'I > 2\s(I)'
_cod_data_source_file c9dt03822a2.cif
_cod_data_source_block Compound_7_lam387c
_cod_database_code 7701875
_chemical_oxdiff_formula 'C7 H8 Cl1 Cu1 N1 O2'
_shelx_space_group_comment
;
The symmetry employed for this shelxl refinement is uniquely defined
by the following loop, which should always be used as a source of
symmetry information in preference to the above space-group names.
They are only intended as comments.
;
_reflns_odcompleteness_completeness 99.79
_reflns_odcompleteness_iscentric 1
_reflns_odcompleteness_theta 26.32
_olex2_refinement_description
;
1. Fixed Uiso
 At 1.2 times of:
  All C(H) groups
 At 1.5 times of:
  All C(H,H,H) groups
2.a Ternary CH refined with riding coordinates:
 C16(H16)
2.b Aromatic/amide H refined with riding coordinates:
 C11(H11), C12(H12), C13(H13), C14(H14)
2.c Idealised Me refined as rotating group:
 C17(H17A,H17B,H17C)
;
_shelx_shelxl_version_number 2014/7
_olex2_submission_special_instructions 'No special instructions were received'

loop_
_space_group_symop_operation_xyz
'x, y, z'
'-x+1/2, y+1/2, -z+1/2'
'-x, -y, -z'
'x-1/2, -y-1/2, z-1/2'

loop_
_atom_site_label
_atom_site_type_symbol
_atom_site_fract_x
_atom_site_fract_y
_atom_site_fract_z
_atom_site_U_iso_or_equiv
_atom_site_adp_type
_atom_site_occupancy
_atom_site_site_symmetry_order
_atom_site_calc_flag
_atom_site_refinement_flags_posn
Cu1 Cu 0.63250(5) 0.13559(15) 0.50802(3) 0.0352(2) Uani 1 1 d .
Cl1 Cl 0.74562(11) 0.5133(3) 0.57032(6) 0.0420(3) Uani 1 1 d .
O1 O 0.5147(3) -0.0895(10) 0.44095(17) 0.0485(10) Uani 1 1 d .
O2 O 0.5068(3) -0.0110(8) 0.31990(17) 0.0422(8) Uani 1 1 d .
N1 N 0.7494(3) 0.0515(9) 0.43563(18) 0.0304(8) Uani 1 1 d .
C11 C 0.8739(4) 0.1189(13) 0.4387(2) 0.0382(11) Uani 1 1 d .
H11 H 0.9103 0.2405 0.4764 0.046 Uiso 1 1 calc R
C12 C 0.9491(4) 0.0173(14) 0.3893(3) 0.0433(12) Uani 1 1 d .
H12 H 1.0344 0.0735 0.3928 0.052 Uiso 1 1 calc R
C13 C 0.8970(5) -0.1708(13) 0.3339(3) 0.0451(13) Uani 1 1 d .
H13 H 0.9466 -0.2461 0.2999 0.054 Uiso 1 1 calc R
C14 C 0.7703(5) -0.2432(12) 0.3303(3) 0.0418(12) Uani 1 1 d .
H14 H 0.7329 -0.3693 0.2937 0.050 Uiso 1 1 calc R
C15 C 0.6984(4) -0.1275(11) 0.3816(2) 0.0298(10) Uani 1 1 d .
C16 C 0.5568(4) -0.1915(11) 0.3790(2) 0.0307(10) Uani 1 1 d .
H16 H 0.5396 -0.4263 0.3719 0.037 Uiso 1 1 calc R
C17 C 0.3833(5) -0.1060(14) 0.2923(3) 0.0501(14) Uani 1 1 d .
H17A H 0.3659 -0.0172 0.2461 0.075 Uiso 1 1 calc GR
H17B H 0.3224 -0.0236 0.3218 0.075 Uiso 1 1 calc GR
H17C H 0.3782 -0.3414 0.2903 0.075 Uiso 1 1 calc GR

loop_
_atom_site_aniso_label
_atom_site_aniso_U_11
_atom_site_aniso_U_22
_atom_site_aniso_U_33
_atom_site_aniso_U_23
_atom_site_aniso_U_13
_atom_site_aniso_U_12
Cu1 0.0234(3) 0.0518(4) 0.0304(3) -0.0079(3) 0.0029(2) -0.0099(3)
Cl1 0.0400(7) 0.0407(7) 0.0450(7) -0.0064(6) 0.0026(5) -0.0120(6)
O1 0.0234(16) 0.087(3) 0.0353(18) -0.0231(19) 0.0061(14) -0.0178(18)
O2 0.0360(18) 0.048(2) 0.0405(18) 0.0095(16) -0.0084(14) -0.0076(16)
N1 0.0242(18) 0.038(2) 0.0284(19) 0.0048(16) -0.0002(15) -0.0041(17)
C11 0.024(2) 0.052(3) 0.038(3) 0.005(2) -0.0006(19) -0.006(2)
C12 0.026(2) 0.058(3) 0.047(3) 0.010(3) 0.007(2) 0.000(2)
C13 0.033(3) 0.057(3) 0.048(3) 0.006(3) 0.015(2) 0.013(3)
C14 0.043(3) 0.044(3) 0.039(3) -0.001(2) 0.009(2) 0.003(2)
C15 0.028(2) 0.032(2) 0.029(2) 0.0082(19) 0.0001(17) 0.005(2)
C16 0.027(2) 0.037(3) 0.028(2) -0.0006(19) 0.0007(18) -0.004(2)
C17 0.035(3) 0.068(4) 0.045(3) 0.008(3) -0.008(2) -0.007(3)

loop_
_atom_type_symbol
_atom_type_description
_atom_type_scat_dispersion_real
_atom_type_scat_dispersion_imag
_atom_type_scat_source
C C 0.0033 0.0016 'International Tables Vol C Tables 4.2.6.8 and 6.1.1.4'
H H 0.0000 0.0000 'International Tables Vol C Tables 4.2.6.8 and 6.1.1.4'
Cl Cl 0.1484 0.1585 'International Tables Vol C Tables 4.2.6.8 and 6.1.1.4'
Cu Cu 0.3201 1.2651 'International Tables Vol C Tables 4.2.6.8 and 6.1.1.4'
N N 0.0061 0.0033 'International Tables Vol C Tables 4.2.6.8 and 6.1.1.4'
O O 0.0106 0.0060 'International Tables Vol C Tables 4.2.6.8 and 6.1.1.4'

loop_
_exptl_crystal_face_index_h
_exptl_crystal_face_index_k
_exptl_crystal_face_index_l
_exptl_crystal_face_perp_dist
_exptl_oxdiff_crystal_face_indexfrac_h
_exptl_oxdiff_crystal_face_indexfrac_k
_exptl_oxdiff_crystal_face_indexfrac_l
_exptl_oxdiff_crystal_face_x
_exptl_oxdiff_crystal_face_y
_exptl_oxdiff_crystal_face_z
0 0 27 0.0252 0.0279 0.0099 27.0123 0.3486 -0.2923 -0.8928
0 0 -27 0.0328 -0.0279 -0.0099 -27.0123 -0.3486 0.2923 0.8928
-2 2 -25 0.0459 -2.0260 1.9889 -25.0150 -0.6028 0.4599 0.6691
15 0 -2 0.0328 14.9984 0.0038 -1.9984 -0.2656 -0.9491 0.1817
-15 0 7 0.0578 -14.9933 -0.0019 7.0007 0.3301 0.8949 -0.3470
5 -5 -10 0.1002 4.9900 -4.9989 -9.9956 0.5710 -0.3648 0.7246
-6 5 13 0.1181 -5.9870 4.9998 12.9968 -0.5163 0.3970 -0.8315

loop_
_geom_angle_atom_site_label_1
_geom_angle_atom_site_label_2
_geom_angle_atom_site_label_3
_geom_angle
_geom_angle_site_symmetry_1
_geom_angle_site_symmetry_3
Cl1 Cu1 Cu1 139.35(5) . 3_656
O1 Cu1 Cu1 38.84(9) . 3_656
O1 Cu1 Cu1 39.04(9) 3_656 3_656
O1 Cu1 Cl1 102.40(10) 3_656 .
O1 Cu1 Cl1 164.57(13) . .
O1 Cu1 O1 77.88(14) 3_656 .
O1 Cu1 N1 81.87(13) . .
O1 Cu1 N1 158.63(15) 3_656 .
N1 Cu1 Cu1 120.41(10) . 3_656
N1 Cu1 Cl1 98.94(11) . .
Cu1 O1 Cu1 102.12(14) 3_656 .
C16 O1 Cu1 118.4(3) . .
C16 O1 Cu1 139.1(3) . 3_656
C16 O2 C17 115.0(4) . .
C11 N1 Cu1 127.7(3) . .
C15 N1 Cu1 113.9(3) . .
C15 N1 C11 117.9(4) . .
N1 C11 H11 118.5 . .
N1 C11 C12 123.1(5) . .
C12 C11 H11 118.5 . .
C11 C12 H12 120.4 . .
C11 C12 C13 119.1(4) . .
C13 C12 H12 120.4 . .
C12 C13 H13 120.8 . .
C14 C13 C12 118.4(5) . .
C14 C13 H13 120.8 . .
C13 C14 H14 120.2 . .
C13 C14 C15 119.7(5) . .
C15 C14 H14 120.2 . .
N1 C15 C14 121.8(4) . .
N1 C15 C16 116.4(4) . .
C14 C15 C16 121.8(4) . .
O1 C16 O2 114.3(4) . .
O1 C16 C15 108.7(3) . .
O1 C16 H16 110.1 . .
O2 C16 C15 103.4(3) . .
O2 C16 H16 110.1 . .
C15 C16 H16 110.1 . .
O2 C17 H17A 109.5 . .
O2 C17 H17B 109.5 . .
O2 C17 H17C 109.5 . .
H17A C17 H17B 109.5 . .
H17A C17 H17C 109.5 . .
H17B C17 H17C 109.5 . .

loop_
_geom_bond_atom_site_label_1
_geom_bond_atom_site_label_2
_geom_bond_distance
_geom_bond_site_symmetry_2
Cu1 Cu1 3.0110(10) 3_656
Cu1 Cl1 2.2291(13) .
Cu1 O1 1.931(3) 3_656
Cu1 O1 1.940(3) .
Cu1 N1 1.980(4) .
O1 Cu1 1.931(3) 3_656
O1 C16 1.375(5) .
O2 C16 1.414(5) .
O2 C17 1.421(5) .
N1 C11 1.346(5) .
N1 C15 1.340(5) .
C11 H11 0.9300 .
C11 C12 1.362(7) .
C12 H12 0.9300 .
C12 C13 1.385(7) .
C13 H13 0.9300 .
C13 C14 1.372(7) .
C14 H14 0.9300 .
C14 C15 1.386(6) .
C15 C16 1.522(6) .
C16 H16 0.9800 .
C17 H17A 0.9600 .
C17 H17B 0.9600 .
C17 H17C 0.9600 .

loop_
_geom_torsion_atom_site_label_1
_geom_torsion_atom_site_label_2
_geom_torsion_atom_site_label_3
_geom_torsion_atom_site_label_4
_geom_torsion
_geom_torsion_site_symmetry_1
Cu1 O1 C16 O2 -109.2(4) .
Cu1 O1 C16 O2 79.1(6) 3_656
Cu1 O1 C16 C15 5.8(5) .
Cu1 O1 C16 C15 -165.9(4) 3_656
Cu1 N1 C11 C12 172.2(4) .
Cu1 N1 C15 C14 -172.2(3) .
Cu1 N1 C15 C16 8.9(5) .
N1 C11 C12 C13 -1.6(8) .
N1 C15 C16 O1 -9.5(5) .
N1 C15 C16 O2 112.3(4) .
C11 N1 C15 C14 0.4(6) .
C11 N1 C15 C16 -178.6(4) .
C11 C12 C13 C14 1.0(8) .
C12 C13 C14 C15 0.1(7) .
C13 C14 C15 N1 -0.8(7) .
C13 C14 C15 C16 178.1(4) .
C14 C15 C16 O1 171.6(4) .
C14 C15 C16 O2 -66.6(5) .
C15 N1 C11 C12 0.8(7) .
C17 O2 C16 O1 -80.8(5) .
C17 O2 C16 C15 161.2(4) .
